data_7216145
loop_
_publ_author_name
'Rosokha, Sergiy V.'
'Stern, Charlotte L.'
'Swartz, Alan'
'Stewart, Rory'

_publ_section_title
;
 Halogen bonding of electrophilic bromocarbons with pseudohalide anions.
;
_journal_issue 25
_journal_name_full 'Physical chemistry chemical physics : PCCP'
_journal_page_first 12968
_journal_page_last 12979
_journal_paper_doi 10.1039/c4cp00976b
_journal_volume 16
_journal_year 2014
_chemical_formula_moiety 'C Br4, C N O, C12 H28 N'
_chemical_formula_sum 'C14 H28 Br4 N2 O'
_chemical_formula_weight 560.02
_chemical_name_systematic
;
 ?
;
_space_group_crystal_system monoclinic
_space_group_IT_number 14
_space_group_name_Hall '-P 2yn'
_space_group_name_H-M_alt 'P 1 21/n 1'
_symmetry_space_group_name_Hall '-P 2yn'
_symmetry_space_group_name_H-M 'P 1 21/n 1'
_atom_sites_solution_hydrogens geom
_atom_sites_solution_primary direct
_audit_creation_date 2013-03-04
_audit_creation_method
;
  Olex2 1.2
  (compiled Dec  5 2012 16:17:34, GUI svn.r4385)
;
_cell_angle_alpha 90
_cell_angle_beta 98.504(2)
_cell_angle_gamma 90
_cell_formula_units_Z 4
_cell_length_a 8.3579(5)
_cell_length_b 19.0038(11)
_cell_length_c 12.9329(7)
_cell_measurement_reflns_used 9644
_cell_measurement_temperature 100(2)
_cell_measurement_theta_max 64.64
_cell_measurement_theta_min 5.80
_cell_volume 2031.6(2)
_computing_cell_refinement 'SAINT V7.23A (Bruker, 2005)'
_computing_data_collection 'APEX2 V2.1-4 (Bruker, 2007)'
_computing_data_reduction 'Bruker SAINT'
_computing_molecular_graphics
;
O. V. Dolomanov, L. J. Bourhis, R. J. Gildea, J. A. K. Howard and H. Puschmann,
OLEX2: a complete structure solution, refinement and analysis program.
J. Appl. Cryst. (2009). 42, 339-341.
;
_computing_publication_material
;
O. V. Dolomanov, L. J. Bourhis, R. J. Gildea, J. A. K. Howard and H. Puschmann,
OLEX2: a complete structure solution, refinement and analysis program.
J. Appl. Cryst. (2009). 42, 339-341.
;
_computing_structure_refinement
;
SHELXL, G.M. Sheldrick, Beta test 
;
_computing_structure_solution
;
SHELXS, G.M. Sheldrick, Acta Cryst.
(2008). A64, 112-122
;
_diffrn_ambient_temperature 100.01
_diffrn_detector_area_resol_mean 8
_diffrn_measured_fraction_theta_full 0.930
_diffrn_measured_fraction_theta_max 0.989
_diffrn_measurement_device_type 'Bruker Kappa APEX CCD area detector'
_diffrn_measurement_method '\w and \f scans'
_diffrn_radiation_monochromator 'Quazar optics'
_diffrn_radiation_type CuK\a
_diffrn_radiation_wavelength 1.54178
_diffrn_reflns_av_R_equivalents 0.0310
_diffrn_reflns_av_unetI/netI 0.0217
_diffrn_reflns_Laue_measured_fraction_full 0.930
_diffrn_reflns_Laue_measured_fraction_max 0.989
_diffrn_reflns_limit_h_max 9
_diffrn_reflns_limit_h_min -9
_diffrn_reflns_limit_k_max 22
_diffrn_reflns_limit_k_min -22
_diffrn_reflns_limit_l_max 15
_diffrn_reflns_limit_l_min -15
_diffrn_reflns_number 18884
_diffrn_reflns_point_group_measured_fraction_full 0.930
_diffrn_reflns_point_group_measured_fraction_max 0.989
_diffrn_reflns_theta_full 67.679
_diffrn_reflns_theta_max 65.022
_diffrn_reflns_theta_min 4.166
_diffrn_source microsource
_diffrn_standards_number 0
_exptl_absorpt_coefficient_mu 9.673
_exptl_absorpt_correction_T_max 0.3884
_exptl_absorpt_correction_T_min 0.0614
_exptl_absorpt_correction_type numerical
_exptl_absorpt_process_details
;

 A numerical absorption correction was applied. (XPREP, Bruker)
 Minimum and maximum transmission factors were: 0.0614 and 0.3884, respectively.

;
_exptl_crystal_colour colourless
_exptl_crystal_density_diffrn 1.831
_exptl_crystal_description tabular
_exptl_crystal_F_000 1096
_exptl_crystal_size_max 0.501
_exptl_crystal_size_mid 0.306
_exptl_crystal_size_min 0.158
_refine_diff_density_max 0.605
_refine_diff_density_min -0.878
_refine_diff_density_rms 0.129
_refine_ls_extinction_method none
_refine_ls_goodness_of_fit_ref 1.284
_refine_ls_hydrogen_treatment constr
_refine_ls_matrix_type full
_refine_ls_number_parameters 194
_refine_ls_number_reflns 3412
_refine_ls_number_restraints 6
_refine_ls_restrained_S_all 1.283
_refine_ls_R_factor_all 0.0283
_refine_ls_R_factor_gt 0.0283
_refine_ls_shift/su_max 0.001
_refine_ls_shift/su_mean 0.000
_refine_ls_structure_factor_coef Fsqd
_refine_ls_weighting_details
;
 w=1/[\s^2^(Fo^2^)+(0.0246P)^2^+5.4056P]
 where P=(Fo^2^+2Fc^2^)/3
;
_refine_ls_weighting_scheme calc
_refine_ls_wR_factor_gt 0.0723
_refine_ls_wR_factor_ref 0.0723
_reflns_Friedel_coverage 0.000
_reflns_number_gt 3411
_reflns_number_total 3412
_reflns_threshold_expression 'I > 2\s(I)'
_cod_data_source_file c4cp00976b2.cif
_cod_data_source_block n2515
_cod_depositor_comments 'Adding full bibliography for 7216144--7216148.cif.'
_cod_database_code 7216145
_olex2_refinement_description
;
1. Fixed Uiso
 At 1.2 times of:
  {H13A,H13B} of C13, {H4A,H4B} of C4, {H3A,H3B} of C3, {H6A,H6B} of C6, {H7A,
  H7B} of C7, {H9A,H9B} of C9, {H10A,H10B} of C10, {H12A,H12B} of C12
 At 1.5 times of:
  {H14A,H14B,H14C} of C14, {H5A,H5B,H5C} of C5, {H8A,H8B,H8C} of C8, {H11A,
  H11B,H11C} of C11
2. Uiso/Uaniso restraints and constraints
Uanis(C2) - Ueq: with sigma of 0.005 and sigma for terminal atoms of 0.02
3.a Secondary CH2 refined with riding coordinates:
 C3(H3A,H3B), C4(H4A,H4B), C6(H6A,H6B), C7(H7A,H7B), C9(H9A,H9B), C10(H10A,
 H10B), C12(H12A,H12B), C13(H13A,H13B)
3.b Idealised Me refined as rotating group:
 C5(H5A,H5B,H5C), C8(H8A,H8B,H8C), C11(H11A,H11B,H11C), C14(H14A,H14B,H14C)
;
_shelx_estimated_absorpt_t_max 0.310
_shelx_estimated_absorpt_t_min 0.085
_shelx_space_group_comment
;
The symmetry employed for this shelxl refinement is uniquely defined
by the following loop, which should always be used as a source of
symmetry information in preference to the above space-group names.
They are only intended as comments.
;
_shelxl_version_number 2012-9

loop_
_space_group_symop_operation_xyz
'x, y, z'
'-x+1/2, y+1/2, -z+1/2'
'-x, -y, -z'
'x-1/2, -y-1/2, z-1/2'

loop_
_atom_site_label
_atom_site_type_symbol
_atom_site_fract_x
_atom_site_fract_y
_atom_site_fract_z
_atom_site_U_iso_or_equiv
_atom_site_adp_type
_atom_site_occupancy
_atom_site_site_symmetry_order
_atom_site_calc_flag
_atom_site_refinement_flags_posn
_atom_site_refinement_flags_adp
Br1 Br 0.11179(5) 0.44368(2) 0.59343(3) 0.02027(12) Uani 1 1 d . .
Br2 Br 0.33369(4) 0.32880(2) 0.72301(3) 0.01381(11) Uani 1 1 d . .
Br3 Br -0.04771(4) 0.32896(2) 0.72215(3) 0.01676(11) Uani 1 1 d . .
Br4 Br 0.10189(4) 0.28573(2) 0.51751(3) 0.01394(11) Uani 1 1 d . .
C1 C 0.1248(4) 0.34568(18) 0.6400(3) 0.0138(7) Uani 1 1 d . .
O1 O 0.2489(3) 0.60021(13) 0.0697(2) 0.0219(6) Uani 1 1 d . .
N1 N 0.3566(4) 0.70094(17) 0.1665(2) 0.0208(7) Uani 1 1 d . .
C2 C 0.3061(4) 0.65198(16) 0.1215(2) 0.0065(6) Uani 1 1 d . U
N2 N 0.1468(3) 0.38234(14) 0.1400(2) 0.0084(5) Uani 1 1 d . .
C3 C -0.0227(4) 0.39982(17) 0.1614(3) 0.0102(6) Uani 1 1 d . .
H3A H -0.1010 0.3846 0.1006 0.012 Uiso 1 1 calc R U
H3B H -0.0319 0.4516 0.1672 0.012 Uiso 1 1 calc R U
C4 C -0.0706(4) 0.36669(18) 0.2592(3) 0.0142(7) Uani 1 1 d . .
H4A H -0.0146 0.3909 0.3221 0.017 Uiso 1 1 calc R U
H4B H -0.0386 0.3165 0.2632 0.017 Uiso 1 1 calc R U
C5 C -0.2539(5) 0.3732(2) 0.2550(3) 0.0225(8) Uani 1 1 d . .
H5A H -0.3084 0.3460 0.1956 0.034 Uiso 1 1 calc R U
H5B H -0.2854 0.4227 0.2466 0.034 Uiso 1 1 calc R U
H5C H -0.2851 0.3549 0.3199 0.034 Uiso 1 1 calc R U
C6 C 0.1639(4) 0.30443(17) 0.1179(3) 0.0112(7) Uani 1 1 d . .
H6A H 0.2763 0.2953 0.1059 0.013 Uiso 1 1 calc R U
H6B H 0.1459 0.2776 0.1808 0.013 Uiso 1 1 calc R U
C7 C 0.0489(4) 0.27656(19) 0.0245(3) 0.0163(7) Uani 1 1 d . .
H7A H 0.0600 0.3048 -0.0384 0.020 Uiso 1 1 calc R U
H7B H -0.0642 0.2806 0.0381 0.020 Uiso 1 1 calc R U
C8 C 0.0885(5) 0.1998(2) 0.0057(3) 0.0222(8) Uani 1 1 d . .
H8A H 0.0134 0.1816 -0.0537 0.033 Uiso 1 1 calc R U
H8B H 0.0780 0.1721 0.0683 0.033 Uiso 1 1 calc R U
H8C H 0.1996 0.1962 -0.0096 0.033 Uiso 1 1 calc R U
C9 C 0.1731(4) 0.42630(17) 0.0452(3) 0.0103(6) Uani 1 1 d . .
H9A H 0.1739 0.4766 0.0652 0.012 Uiso 1 1 calc R U
H9B H 0.0797 0.4190 -0.0104 0.012 Uiso 1 1 calc R U
C10 C 0.3271(4) 0.41083(18) -0.0001(3) 0.0130(7) Uani 1 1 d . .
H10A H 0.4222 0.4145 0.0552 0.016 Uiso 1 1 calc R U
H10B H 0.3233 0.3625 -0.0290 0.016 Uiso 1 1 calc R U
C11 C 0.3406(4) 0.46408(18) -0.0863(3) 0.0135(7) Uani 1 1 d . .
H11A H 0.2503 0.4576 -0.1431 0.020 Uiso 1 1 calc R U
H11B H 0.4431 0.4571 -0.1132 0.020 Uiso 1 1 calc R U
H11C H 0.3372 0.5118 -0.0580 0.020 Uiso 1 1 calc R U
C12 C 0.2718(4) 0.39957(17) 0.2343(3) 0.0117(7) Uani 1 1 d . .
H12A H 0.2528 0.3686 0.2928 0.014 Uiso 1 1 calc R U
H12B H 0.3804 0.3882 0.2170 0.014 Uiso 1 1 calc R U
C13 C 0.2730(4) 0.47523(18) 0.2716(3) 0.0172(7) Uani 1 1 d . .
H13A H 0.1647 0.4879 0.2880 0.021 Uiso 1 1 calc R U
H13B H 0.2984 0.5069 0.2155 0.021 Uiso 1 1 calc R U
C14 C 0.3988(5) 0.4847(2) 0.3687(3) 0.0224(8) Uani 1 1 d . .
H14A H 0.5065 0.4742 0.3514 0.034 Uiso 1 1 calc R U
H14B H 0.3746 0.4526 0.4237 0.034 Uiso 1 1 calc R U
H14C H 0.3960 0.5334 0.3934 0.034 Uiso 1 1 calc R U

loop_
_atom_site_aniso_label
_atom_site_aniso_U_11
_atom_site_aniso_U_22
_atom_site_aniso_U_33
_atom_site_aniso_U_23
_atom_site_aniso_U_13
_atom_site_aniso_U_12
Br1 0.0255(2) 0.01029(19) 0.0251(2) 0.00456(14) 0.00403(16) 0.00400(14)
Br2 0.01482(19) 0.01235(18) 0.01292(19) -0.00333(13) -0.00239(14) 0.00256(13)
Br3 0.0175(2) 0.0186(2) 0.0150(2) -0.00130(14) 0.00512(14) -0.00004(14)
Br4 0.01490(18) 0.01516(19) 0.01083(18) -0.00331(13) -0.00122(13) 0.00318(13)
C1 0.0168(17) 0.0124(16) 0.0123(17) 0.0011(13) 0.0021(13) 0.0035(13)
O1 0.0276(14) 0.0134(13) 0.0226(14) -0.0032(11) -0.0034(11) 0.0009(11)
N1 0.0219(16) 0.0222(17) 0.0165(16) 0.0005(14) -0.0025(13) 0.0010(14)
C2 0.0052(13) 0.0059(15) 0.0089(15) 0.0052(13) 0.0023(11) 0.0047(12)
N2 0.0086(13) 0.0059(13) 0.0102(13) 0.0014(11) -0.0006(10) 0.0009(10)
C3 0.0095(15) 0.0111(16) 0.0096(16) 0.0004(13) -0.0005(12) 0.0020(12)
C4 0.0149(17) 0.0124(17) 0.0152(17) 0.0024(14) 0.0020(14) 0.0024(13)
C5 0.0182(18) 0.024(2) 0.028(2) 0.0078(16) 0.0130(15) 0.0039(15)
C6 0.0127(16) 0.0043(15) 0.0168(17) 0.0001(13) 0.0030(13) 0.0004(12)
C7 0.0172(17) 0.0145(17) 0.0167(18) -0.0004(14) 0.0008(14) -0.0045(14)
C8 0.0242(19) 0.0175(19) 0.026(2) -0.0097(16) 0.0060(16) -0.0035(15)
C9 0.0117(16) 0.0066(15) 0.0126(16) 0.0026(13) 0.0018(13) -0.0002(12)
C10 0.0124(16) 0.0118(16) 0.0150(17) 0.0013(13) 0.0024(13) 0.0008(13)
C11 0.0133(16) 0.0108(16) 0.0171(17) 0.0002(14) 0.0048(13) -0.0012(13)
C12 0.0102(16) 0.0115(16) 0.0119(16) -0.0001(13) -0.0031(13) 0.0008(12)
C13 0.0209(18) 0.0116(17) 0.0172(18) -0.0040(14) -0.0036(15) -0.0016(14)
C14 0.0215(19) 0.022(2) 0.022(2) -0.0097(16) -0.0028(16) -0.0013(15)

loop_
_atom_type_symbol
_atom_type_description
_atom_type_scat_dispersion_real
_atom_type_scat_dispersion_imag
_atom_type_scat_source
C C 0.0181 0.0091 'International Tables Vol C Tables 4.2.6.8 and 6.1.1.4'
H H 0.0000 0.0000 'International Tables Vol C Tables 4.2.6.8 and 6.1.1.4'
N N 0.0311 0.0180 'International Tables Vol C Tables 4.2.6.8 and 6.1.1.4'
O O 0.0492 0.0322 'International Tables Vol C Tables 4.2.6.8 and 6.1.1.4'
Br Br -0.6763 1.2805 'International Tables Vol C Tables 4.2.6.8 and 6.1.1.4'

loop_
_geom_angle_atom_site_label_1
_geom_angle_atom_site_label_2
_geom_angle_atom_site_label_3
_geom_angle
Br2 C1 Br1 109.46(17)
Br3 C1 Br1 108.23(16)
Br3 C1 Br2 110.60(17)
Br3 C1 Br4 111.09(17)
Br4 C1 Br1 108.27(16)
Br4 C1 Br2 109.13(16)
N1 C2 O1 177.8(3)
C3 N2 C6 111.3(2)
C3 N2 C9 106.0(2)
C3 N2 C12 110.8(2)
C6 N2 C12 106.8(2)
C9 N2 C6 110.7(2)
C9 N2 C12 111.3(2)
N2 C3 H3A 108.4
N2 C3 H3B 108.4
N2 C3 C4 115.4(3)
H3A C3 H3B 107.5
C4 C3 H3A 108.4
C4 C3 H3B 108.4
C3 C4 H4A 109.9
C3 C4 H4B 109.9
C3 C4 C5 108.8(3)
H4A C4 H4B 108.3
C5 C4 H4A 109.9
C5 C4 H4B 109.9
C4 C5 H5A 109.5
C4 C5 H5B 109.5
C4 C5 H5C 109.5
H5A C5 H5B 109.5
H5A C5 H5C 109.5
H5B C5 H5C 109.5
N2 C6 H6A 108.5
N2 C6 H6B 108.5
H6A C6 H6B 107.5
C7 C6 N2 115.0(3)
C7 C6 H6A 108.5
C7 C6 H6B 108.5
C6 C7 H7A 109.8
C6 C7 H7B 109.8
C6 C7 C8 109.4(3)
H7A C7 H7B 108.2
C8 C7 H7A 109.8
C8 C7 H7B 109.8
C7 C8 H8A 109.5
C7 C8 H8B 109.5
C7 C8 H8C 109.5
H8A C8 H8B 109.5
H8A C8 H8C 109.5
H8B C8 H8C 109.5
N2 C9 H9A 108.3
N2 C9 H9B 108.3
N2 C9 C10 115.8(3)
H9A C9 H9B 107.4
C10 C9 H9A 108.3
C10 C9 H9B 108.3
C9 C10 H10A 110.1
C9 C10 H10B 110.1
H10A C10 H10B 108.4
C11 C10 C9 108.2(3)
C11 C10 H10A 110.1
C11 C10 H10B 110.1
C10 C11 H11A 109.5
C10 C11 H11B 109.5
C10 C11 H11C 109.5
H11A C11 H11B 109.5
H11A C11 H11C 109.5
H11B C11 H11C 109.5
N2 C12 H12A 108.4
N2 C12 H12B 108.4
H12A C12 H12B 107.5
C13 C12 N2 115.5(3)
C13 C12 H12A 108.4
C13 C12 H12B 108.4
C12 C13 H13A 109.6
C12 C13 H13B 109.6
C12 C13 C14 110.2(3)
H13A C13 H13B 108.1
C14 C13 H13A 109.6
C14 C13 H13B 109.6
C13 C14 H14A 109.5
C13 C14 H14B 109.5
C13 C14 H14C 109.5
H14A C14 H14B 109.5
H14A C14 H14C 109.5
H14B C14 H14C 109.5

loop_
_geom_bond_atom_site_label_1
_geom_bond_atom_site_label_2
_geom_bond_distance
Br1 C1 1.956(3)
Br2 C1 1.936(3)
Br3 C1 1.939(4)
Br4 C1 1.938(3)
O1 C2 1.245(4)
N1 C2 1.145(5)
N2 C3 1.520(4)
N2 C6 1.519(4)
N2 C9 1.527(4)
N2 C12 1.520(4)
C3 H3A 0.9900
C3 H3B 0.9900
C3 C4 1.518(5)
C4 H4A 0.9900
C4 H4B 0.9900
C4 C5 1.530(5)
C5 H5A 0.9800
C5 H5B 0.9800
C5 H5C 0.9800
C6 H6A 0.9900
C6 H6B 0.9900
C6 C7 1.524(5)
C7 H7A 0.9900
C7 H7B 0.9900
C7 C8 1.524(5)
C8 H8A 0.9800
C8 H8B 0.9800
C8 H8C 0.9800
C9 H9A 0.9900
C9 H9B 0.9900
C9 C10 1.519(5)
C10 H10A 0.9900
C10 H10B 0.9900
C10 C11 1.522(5)
C11 H11A 0.9800
C11 H11B 0.9800
C11 H11C 0.9800
C12 H12A 0.9900
C12 H12B 0.9900
C12 C13 1.516(5)
C13 H13A 0.9900
C13 H13B 0.9900
C13 C14 1.524(5)
C14 H14A 0.9800
C14 H14B 0.9800
C14 H14C 0.9800

loop_
_geom_torsion_atom_site_label_1
_geom_torsion_atom_site_label_2
_geom_torsion_atom_site_label_3
_geom_torsion_atom_site_label_4
_geom_torsion
N2 C3 C4 C5 -165.6(3)
N2 C6 C7 C8 175.2(3)
N2 C9 C10 C11 -174.5(3)
N2 C12 C13 C14 177.8(3)
C3 N2 C6 C7 59.5(4)
C3 N2 C9 C10 -172.4(3)
C3 N2 C12 C13 -57.3(4)
C6 N2 C3 C4 64.7(3)
C6 N2 C9 C10 -51.5(4)
C6 N2 C12 C13 -178.7(3)
C9 N2 C3 C4 -174.8(3)
C9 N2 C6 C7 -58.2(4)
C9 N2 C12 C13 60.4(4)
C12 N2 C3 C4 -54.0(4)
C12 N2 C6 C7 -179.4(3)
C12 N2 C9 C10 67.0(3)
